data_2233694
loop_
_publ_author_name
'Vafaee, Marzieh'
'Amini, Mostafa M.'
'Ng, Seik Weng'

_publ_section_title
;
 Diaquadichloridomethylphenyltin(IV)--1,4,7,10,13-pentaoxacyclopentadecane
 (1/1)
;
_journal_coeditor_code XU5443
_journal_issue 2
_journal_name_full 'Acta Crystallographica Section E'
_journal_page_first m213
_journal_paper_doi 10.1107/S1600536812002693
_journal_volume 68
_journal_year 2012
_chemical_formula_iupac '[Sn (C H3) (C6 H5) Cl2 (H2 O)2], C10 H20 O5'
_chemical_formula_moiety 'C7 H12 Cl2 O2 Sn, C10 H20 O5'
_chemical_formula_sum 'C17 H32 Cl2 O7 Sn'
_chemical_formula_weight 538.02
_chemical_name_systematic
;
Diaquadichloridomethylphenyltin(IV)--
1,4,7,10,13-pentaoxacyclopentadecane (1/1)
;
_space_group_IT_number 14
_symmetry_cell_setting monoclinic
_symmetry_space_group_name_Hall '-P 2ybc'
_symmetry_space_group_name_H-M 'P 1 21/c 1'
_atom_sites_solution_hydrogens geom
_atom_sites_solution_primary direct
_atom_sites_solution_secondary difmap
_audit_creation_method SHELXL97
_cell_angle_alpha 90.00
_cell_angle_beta 113.325(2)
_cell_angle_gamma 90.00
_cell_formula_units_Z 8
_cell_length_a 16.4338(3)
_cell_length_b 21.2112(4)
_cell_length_c 14.0347(3)
_cell_measurement_reflns_used 20094
_cell_measurement_temperature 100(2)
_cell_measurement_theta_max 27.5022
_cell_measurement_theta_min 2.3424
_cell_volume 4492.40(17)
_computing_cell_refinement 'CrysAlis PRO (Agilent, 2011)'
_computing_data_collection 'CrysAlis PRO (Agilent, 2011)'
_computing_data_reduction 'CrysAlis PRO (Agilent, 2011)'
_computing_molecular_graphics 'X-SEED (Barbour, 2001)'
_computing_publication_material 'publCIF (Westrip, 2010)'
_computing_structure_refinement 'SHELXL97 (Sheldrick, 2008)'
_computing_structure_solution 'SHELXS97 (Sheldrick, 2008)'
_diffrn_ambient_temperature 100(2)
_diffrn_detector_area_resol_mean 10.4041
_diffrn_measured_fraction_theta_full 0.982
_diffrn_measured_fraction_theta_max 0.982
_diffrn_measurement_device_type 'Agilent SuperNova Dual diffractometer with Atlas detector'
_diffrn_measurement_method \w
_diffrn_radiation_monochromator Mirror
_diffrn_radiation_source 'SuperNova (Mo) X-ray Source'
_diffrn_radiation_type MoK\a
_diffrn_radiation_wavelength 0.71073
_diffrn_reflns_av_R_equivalents 0.0376
_diffrn_reflns_av_sigmaI/netI 0.0298
_diffrn_reflns_limit_h_max 20
_diffrn_reflns_limit_h_min -16
_diffrn_reflns_limit_k_max 27
_diffrn_reflns_limit_k_min -25
_diffrn_reflns_limit_l_max 18
_diffrn_reflns_limit_l_min -16
_diffrn_reflns_number 39686
_diffrn_reflns_theta_full 27.56
_diffrn_reflns_theta_max 27.56
_diffrn_reflns_theta_min 2.35
_diffrn_standards_decay_% 0
_diffrn_standards_interval_count 0
_diffrn_standards_interval_time 0
_diffrn_standards_number 0
_exptl_absorpt_coefficient_mu 1.408
_exptl_absorpt_correction_T_max 0.7659
_exptl_absorpt_correction_T_min 0.6773
_exptl_absorpt_correction_type multi-scan
_exptl_absorpt_process_details '(CrysAlis PRO; Agilent, 2011)'
_exptl_crystal_colour colourless
_exptl_crystal_density_diffrn 1.591
_exptl_crystal_density_method 'not measured'
_exptl_crystal_description block
_exptl_crystal_F_000 2192
_exptl_crystal_size_max 0.30
_exptl_crystal_size_mid 0.25
_exptl_crystal_size_min 0.20
_refine_diff_density_max 1.031
_refine_diff_density_min -0.870
_refine_ls_extinction_method none
_refine_ls_goodness_of_fit_ref 1.045
_refine_ls_hydrogen_treatment mixed
_refine_ls_matrix_type full
_refine_ls_number_parameters 521
_refine_ls_number_reflns 10200
_refine_ls_number_restraints 12
_refine_ls_restrained_S_all 1.045
_refine_ls_R_factor_all 0.0354
_refine_ls_R_factor_gt 0.0281
_refine_ls_shift/su_max 0.001
_refine_ls_shift/su_mean 0.001
_refine_ls_structure_factor_coef Fsqd
_refine_ls_weighting_details 'calc w = 1/[\s^2^(Fo^2^)+(0.0378P)^2^+1.5734P] where P=(Fo^2^+2Fc^2^)/3'
_refine_ls_weighting_scheme calc
_refine_ls_wR_factor_gt 0.0713
_refine_ls_wR_factor_ref 0.0777
_reflns_number_gt 8806
_reflns_number_total 10200
_reflns_threshold_expression I>2\s(I)
_cod_data_source_file xu5443.cif
_cod_data_source_block I
_cod_original_cell_volume 4492.40(15)
_cod_original_sg_symbol_H-M 'P 21/c'
_cod_database_code 2233694
_cod_database_fobs_code 2233694

loop_
_symmetry_equiv_pos_as_xyz
'x, y, z'
'-x, y+1/2, -z+1/2'
'-x, -y, -z'
'x, -y-1/2, z-1/2'

loop_
_atom_site_type_symbol
_atom_site_label
_atom_site_fract_x
_atom_site_fract_y
_atom_site_fract_z
_atom_site_U_iso_or_equiv
_atom_site_adp_type
_atom_site_calc_flag
_atom_site_refinement_flags
_atom_site_occupancy
_atom_site_symmetry_multiplicity
Sn Sn1 0.497819(8) 0.365298(7) 0.732756(11) 0.01219(5) Uani d . 1 1
Sn Sn2 -0.004021(8) 0.390877(6) 0.251186(10) 0.01131(5) Uani d . 1 1
Cl Cl1 0.42093(4) 0.36257(2) 0.85880(4) 0.01982(12) Uani d . 1 1
Cl Cl2 0.57532(4) 0.37216(3) 0.60749(5) 0.02279(12) Uani d . 1 1
Cl Cl3 -0.07321(4) 0.38957(2) 0.38435(4) 0.01817(11) Uani d . 1 1
Cl Cl4 0.08337(4) 0.38994(2) 0.13603(4) 0.02100(12) Uani d . 1 1
O O1 0.64624(10) 0.47180(7) 0.99113(12) 0.0245(3) Uani d . 1 1
O O2 0.79243(10) 0.45241(7) 0.93383(12) 0.0248(4) Uani d . 1 1
O O3 0.79425(10) 0.32445(8) 0.88931(13) 0.0288(4) Uani d . 1 1
O O4 0.78284(10) 0.27282(7) 1.06645(13) 0.0285(4) Uani d . 1 1
O O5 0.66865(10) 0.35950(7) 1.10291(12) 0.0248(4) Uani d . 1 1
O O6 0.28218(9) 0.47625(7) 0.54533(11) 0.0186(3) Uani d . 1 1
O O7 0.28947(10) 0.41456(7) 0.37626(12) 0.0215(3) Uani d . 1 1
O O8 0.29535(10) 0.28912(7) 0.43429(12) 0.0234(3) Uani d . 1 1
O O9 0.15323(10) 0.27230(7) 0.49947(12) 0.0231(3) Uani d . 1 1
O O10 0.16993(10) 0.39283(7) 0.59396(11) 0.0196(3) Uani d . 1 1
O O1W 0.62835(10) 0.36383(8) 0.86948(13) 0.0216(4) Uani d D 1 1
H H11 0.6391(18) 0.3880(13) 0.9198(17) 0.066(11) Uiso d D 1 1
H H12 0.6760(12) 0.3496(14) 0.870(2) 0.076(12) Uiso d D 1 1
O O2W 0.36486(10) 0.36413(7) 0.60055(12) 0.0158(3) Uani d D 1 1
H H21 0.3358(14) 0.3972(6) 0.5818(17) 0.030(7) Uiso d D 1 1
H H22 0.3493(16) 0.3383(9) 0.5515(14) 0.045(9) Uiso d D 1 1
O O3W 0.12643(10) 0.39959(7) 0.38318(11) 0.0155(3) Uani d D 1 1
H H31 0.1741(11) 0.3969(14) 0.3750(19) 0.052(10) Uiso d D 1 1
H H32 0.1359(17) 0.3923(14) 0.4454(10) 0.054(10) Uiso d D 1 1
O O4W -0.13670(10) 0.38633(7) 0.11331(12) 0.0169(3) Uani d D 1 1
H H41 -0.1566(16) 0.4090(9) 0.0601(13) 0.041(8) Uiso d D 1 1
H H42 -0.1619(16) 0.3509(6) 0.0982(19) 0.046(9) Uiso d D 1 1
C C1 0.49268(13) 0.46505(10) 0.73747(17) 0.0190(5) Uani d . 1 1
H H1A 0.4307 0.4788 0.7119 0.029 Uiso calc R 1 1
H H1B 0.5207 0.4830 0.6936 0.029 Uiso calc R 1 1
H H1C 0.5242 0.4795 0.8091 0.029 Uiso calc R 1 1
C C2 0.50113(12) 0.26551(10) 0.72924(15) 0.0125(4) Uani d . 1 1
C C3 0.47984(13) 0.23275(10) 0.63656(16) 0.0174(4) Uani d . 1 1
H H3 0.4653 0.2553 0.5735 0.021 Uiso calc R 1 1
C C4 0.47970(15) 0.16718(10) 0.63566(19) 0.0236(5) Uani d . 1 1
H H4 0.4629 0.1451 0.5719 0.028 Uiso calc R 1 1
C C5 0.50408(15) 0.13422(11) 0.7280(2) 0.0262(6) Uani d . 1 1
H H5 0.5046 0.0894 0.7276 0.031 Uiso calc R 1 1
C C6 0.52765(15) 0.16639(11) 0.82096(19) 0.0251(5) Uani d . 1 1
H H6 0.5457 0.1437 0.8844 0.030 Uiso calc R 1 1
C C7 0.52494(14) 0.23173(11) 0.82159(17) 0.0201(5) Uani d . 1 1
H H7 0.5394 0.2536 0.8853 0.024 Uiso calc R 1 1
C C8 -0.00427(13) 0.29146(10) 0.25344(16) 0.0176(5) Uani d . 1 1
H H8A -0.0636 0.2763 0.2429 0.026 Uiso calc R 1 1
H H8B 0.0387 0.2765 0.3206 0.026 Uiso calc R 1 1
H H8C 0.0120 0.2754 0.1979 0.026 Uiso calc R 1 1
C C9 -0.01432(13) 0.49079(10) 0.23920(15) 0.0131(4) Uani d . 1 1
C C10 0.00515(13) 0.52678(10) 0.32887(17) 0.0179(4) Uani d . 1 1
H H10 0.0207 0.5064 0.3940 0.021 Uiso calc R 1 1
C C11 0.00193(14) 0.59220(10) 0.32342(18) 0.0222(5) Uani d . 1 1
H H11A 0.0170 0.6164 0.3850 0.027 Uiso calc R 1 1
C C12 -0.02339(16) 0.62219(11) 0.2279(2) 0.0243(5) Uani d . 1 1
H H12A -0.0264 0.6669 0.2239 0.029 Uiso calc R 1 1
C C13 -0.04426(14) 0.58655(10) 0.13845(18) 0.0218(5) Uani d . 1 1
H H13 -0.0629 0.6069 0.0729 0.026 Uiso calc R 1 1
C C14 -0.03793(13) 0.52129(10) 0.14445(16) 0.0169(4) Uani d . 1 1
H H14 -0.0499 0.4973 0.0832 0.020 Uiso calc R 1 1
C C15 0.71481(15) 0.51687(11) 1.0080(2) 0.0274(5) Uani d . 1 1
H H15A 0.7645 0.5089 1.0755 0.033 Uiso calc R 1 1
H H15B 0.6921 0.5600 1.0091 0.033 Uiso calc R 1 1
C C16 0.74600(16) 0.51079(11) 0.9213(2) 0.0305(6) Uani d . 1 1
H H16A 0.6947 0.5116 0.8535 0.037 Uiso calc R 1 1
H H16B 0.7857 0.5463 0.9234 0.037 Uiso calc R 1 1
C C17 0.80363(16) 0.43121(13) 0.84247(18) 0.0322(6) Uani d . 1 1
H H17A 0.8394 0.4620 0.8227 0.039 Uiso calc R 1 1
H H17B 0.7452 0.4269 0.7839 0.039 Uiso calc R 1 1
C C18 0.84970(16) 0.36874(13) 0.8667(2) 0.0340(6) Uani d . 1 1
H H18A 0.8617 0.3540 0.8066 0.041 Uiso calc R 1 1
H H18B 0.9070 0.3728 0.9271 0.041 Uiso calc R 1 1
C C19 0.83960(16) 0.26769(12) 0.9361(2) 0.0356(6) Uani d . 1 1
H H19A 0.8990 0.2778 0.9895 0.043 Uiso calc R 1 1
H H19B 0.8472 0.2404 0.8830 0.043 Uiso calc R 1 1
C C20 0.78511(17) 0.23446(12) 0.9847(2) 0.0359(7) Uani d . 1 1
H H20A 0.7242 0.2274 0.9324 0.043 Uiso calc R 1 1
H H20B 0.8117 0.1930 1.0122 0.043 Uiso calc R 1 1
C C21 0.72020(16) 0.25463(12) 1.1085(2) 0.0338(6) Uani d . 1 1
H H21A 0.7415 0.2168 1.1528 0.041 Uiso calc R 1 1
H H21B 0.6625 0.2445 1.0519 0.041 Uiso calc R 1 1
C C22 0.70995(16) 0.30867(12) 1.17159(19) 0.0313(6) Uani d . 1 1
H H22A 0.6731 0.2958 1.2095 0.038 Uiso calc R 1 1
H H22B 0.7687 0.3220 1.2229 0.038 Uiso calc R 1 1
C C23 0.67644(16) 0.41776(12) 1.15442(18) 0.0277(5) Uani d . 1 1
H H23A 0.7390 0.4319 1.1835 0.033 Uiso calc R 1 1
H H23B 0.6565 0.4134 1.2120 0.033 Uiso calc R 1 1
C C24 0.61977(16) 0.46448(12) 1.07668(19) 0.0287(5) Uani d . 1 1
H H24A 0.5573 0.4504 1.0501 0.034 Uiso calc R 1 1
H H24B 0.6237 0.5058 1.1111 0.034 Uiso calc R 1 1
C C25 0.28290(15) 0.51087(10) 0.45839(18) 0.0221(5) Uani d . 1 1
H H25A 0.3110 0.5526 0.4809 0.026 Uiso calc R 1 1
H H25B 0.2216 0.5174 0.4068 0.026 Uiso calc R 1 1
C C26 0.33506(15) 0.47263(11) 0.41181(18) 0.0232(5) Uani d . 1 1
H H26A 0.3402 0.4958 0.3532 0.028 Uiso calc R 1 1
H H26B 0.3955 0.4645 0.4645 0.028 Uiso calc R 1 1
C C27 0.34014(16) 0.36933(11) 0.34814(19) 0.0248(5) Uani d . 1 1
H H27A 0.4011 0.3673 0.4024 0.030 Uiso calc R 1 1
H H27B 0.3438 0.3817 0.2819 0.030 Uiso calc R 1 1
C C28 0.29609(16) 0.30617(12) 0.33660(17) 0.0252(5) Uani d . 1 1
H H28A 0.2347 0.3084 0.2834 0.030 Uiso calc R 1 1
H H28B 0.3290 0.2743 0.3145 0.030 Uiso calc R 1 1
C C29 0.25380(15) 0.23016(11) 0.43498(19) 0.0262(5) Uani d . 1 1
H H29A 0.2958 0.1952 0.4425 0.031 Uiso calc R 1 1
H H29B 0.2017 0.2244 0.3689 0.031 Uiso calc R 1 1
C C30 0.22527(15) 0.22969(11) 0.52449(19) 0.0242(5) Uani d . 1 1
H H30A 0.2067 0.1868 0.5350 0.029 Uiso calc R 1 1
H H30B 0.2748 0.2431 0.5890 0.029 Uiso calc R 1 1
C C31 0.12735(15) 0.28559(11) 0.58305(18) 0.0239(5) Uani d . 1 1
H H31A 0.1327 0.2466 0.6240 0.029 Uiso calc R 1 1
H H31B 0.0643 0.2985 0.5544 0.029 Uiso calc R 1 1
C C32 0.18207(15) 0.33657(11) 0.65367(17) 0.0215(5) Uani d . 1 1
H H32A 0.1629 0.3433 0.7115 0.026 Uiso calc R 1 1
H H32B 0.2454 0.3244 0.6832 0.026 Uiso calc R 1 1
C C33 0.21056(14) 0.44701(11) 0.65545(16) 0.0202(5) Uani d . 1 1
H H33A 0.2698 0.4358 0.7080 0.024 Uiso calc R 1 1
H H33B 0.1738 0.4624 0.6920 0.024 Uiso calc R 1 1
C C34 0.21908(14) 0.49757(10) 0.58484(17) 0.0209(5) Uani d . 1 1
H H34A 0.1611 0.5052 0.5271 0.025 Uiso calc R 1 1
H H34B 0.2394 0.5374 0.6237 0.025 Uiso calc R 1 1

loop_
_atom_site_aniso_label
_atom_site_aniso_U_11
_atom_site_aniso_U_22
_atom_site_aniso_U_33
_atom_site_aniso_U_12
_atom_site_aniso_U_13
_atom_site_aniso_U_23
Sn1 0.00939(9) 0.01244(9) 0.01434(9) -0.00024(5) 0.00428(6) -0.00276(5)
Sn2 0.00972(9) 0.01073(9) 0.01321(8) -0.00006(5) 0.00424(6) 0.00017(5)
Cl1 0.0168(3) 0.0265(3) 0.0189(3) 0.00063(19) 0.0100(2) -0.0033(2)
Cl2 0.0261(3) 0.0206(3) 0.0305(3) -0.0015(2) 0.0206(3) 0.0001(2)
Cl3 0.0180(3) 0.0204(3) 0.0202(3) 0.00022(19) 0.0120(2) 0.0014(2)
Cl4 0.0237(3) 0.0234(3) 0.0219(3) 0.0028(2) 0.0154(2) 0.0009(2)
O1 0.0195(8) 0.0260(9) 0.0259(9) -0.0047(6) 0.0065(7) -0.0032(7)
O2 0.0229(9) 0.0294(9) 0.0199(8) -0.0030(7) 0.0062(7) 0.0038(7)
O3 0.0155(8) 0.0380(10) 0.0311(10) 0.0011(7) 0.0073(7) -0.0073(8)
O4 0.0208(9) 0.0226(9) 0.0363(10) -0.0066(7) 0.0050(7) -0.0039(7)
O5 0.0208(9) 0.0308(10) 0.0199(9) -0.0019(6) 0.0049(7) 0.0017(7)
O6 0.0158(8) 0.0194(8) 0.0208(8) 0.0035(6) 0.0072(6) 0.0023(6)
O7 0.0158(8) 0.0250(8) 0.0256(9) -0.0002(6) 0.0102(7) -0.0016(7)
O8 0.0257(9) 0.0244(9) 0.0193(8) -0.0038(7) 0.0082(7) -0.0053(7)
O9 0.0206(8) 0.0243(8) 0.0227(8) 0.0042(6) 0.0068(7) 0.0039(7)
O10 0.0199(8) 0.0226(8) 0.0154(8) -0.0005(6) 0.0059(6) -0.0001(6)
O1W 0.0111(8) 0.0309(10) 0.0195(9) 0.0005(6) 0.0026(6) -0.0115(7)
O2W 0.0144(8) 0.0141(8) 0.0148(8) 0.0019(6) 0.0013(6) -0.0019(6)
O3W 0.0091(8) 0.0235(8) 0.0134(8) -0.0011(6) 0.0041(6) 0.0008(6)
O4W 0.0142(8) 0.0154(8) 0.0170(8) -0.0018(6) 0.0018(6) 0.0017(6)
C1 0.0163(11) 0.0133(11) 0.0248(12) -0.0003(8) 0.0053(9) -0.0044(9)
C2 0.0086(10) 0.0129(10) 0.0172(10) 0.0014(7) 0.0062(8) -0.0008(8)
C3 0.0148(11) 0.0194(11) 0.0176(11) 0.0017(8) 0.0060(8) -0.0003(9)
C4 0.0211(12) 0.0192(11) 0.0310(13) -0.0016(9) 0.0109(10) -0.0078(10)
C5 0.0241(14) 0.0136(12) 0.0475(16) 0.0047(8) 0.0211(12) 0.0058(10)
C6 0.0207(12) 0.0250(12) 0.0349(14) 0.0064(9) 0.0168(10) 0.0144(11)
C7 0.0165(11) 0.0268(12) 0.0186(11) 0.0033(9) 0.0086(9) 0.0044(9)
C8 0.0183(12) 0.0120(11) 0.0196(11) 0.0015(7) 0.0046(9) 0.0015(8)
C9 0.0094(10) 0.0120(10) 0.0184(11) -0.0002(7) 0.0061(8) -0.0005(8)
C10 0.0129(11) 0.0194(11) 0.0210(11) -0.0006(8) 0.0065(8) -0.0008(9)
C11 0.0210(12) 0.0205(11) 0.0279(13) -0.0045(9) 0.0125(10) -0.0078(10)
C12 0.0231(12) 0.0152(11) 0.0393(14) -0.0002(9) 0.0173(11) 0.0002(10)
C13 0.0177(12) 0.0213(12) 0.0268(12) 0.0006(9) 0.0093(9) 0.0073(9)
C14 0.0120(10) 0.0178(11) 0.0200(11) -0.0013(8) 0.0055(8) 0.0000(9)
C15 0.0215(13) 0.0156(11) 0.0380(15) -0.0032(9) 0.0041(10) -0.0035(10)
C16 0.0222(13) 0.0255(13) 0.0353(14) -0.0036(10) 0.0024(10) 0.0119(11)
C17 0.0221(13) 0.0560(18) 0.0189(12) -0.0112(12) 0.0083(10) 0.0049(12)
C18 0.0173(13) 0.0619(19) 0.0257(14) -0.0080(12) 0.0117(11) -0.0104(12)
C19 0.0209(13) 0.0367(15) 0.0394(15) 0.0090(11) 0.0015(11) -0.0195(12)
C20 0.0244(14) 0.0218(13) 0.0453(16) 0.0025(10) -0.0036(11) -0.0102(12)
C21 0.0200(13) 0.0284(14) 0.0408(16) -0.0094(10) -0.0011(11) 0.0137(12)
C22 0.0190(13) 0.0442(16) 0.0269(13) -0.0063(11) 0.0051(10) 0.0142(12)
C23 0.0219(13) 0.0424(15) 0.0205(12) -0.0050(10) 0.0101(10) -0.0074(11)
C24 0.0209(13) 0.0358(14) 0.0304(13) -0.0018(10) 0.0113(10) -0.0111(11)
C25 0.0215(12) 0.0179(11) 0.0250(12) -0.0014(9) 0.0073(9) 0.0057(9)
C26 0.0182(12) 0.0266(12) 0.0241(12) -0.0052(9) 0.0076(9) 0.0056(10)
C27 0.0194(12) 0.0376(14) 0.0211(12) 0.0051(10) 0.0118(10) 0.0003(10)
C28 0.0237(13) 0.0349(14) 0.0167(11) 0.0065(10) 0.0077(9) -0.0053(10)
C29 0.0237(13) 0.0205(12) 0.0313(13) -0.0020(9) 0.0075(10) -0.0086(10)
C30 0.0205(12) 0.0160(11) 0.0321(13) 0.0005(9) 0.0062(10) 0.0012(10)
C31 0.0203(12) 0.0253(12) 0.0271(13) 0.0010(9) 0.0105(10) 0.0088(10)
C32 0.0206(12) 0.0284(13) 0.0180(11) 0.0055(9) 0.0103(9) 0.0074(10)
C33 0.0145(11) 0.0292(12) 0.0160(11) 0.0007(9) 0.0051(8) -0.0056(9)
C34 0.0151(11) 0.0207(12) 0.0244(12) 0.0041(8) 0.0052(9) -0.0051(9)

loop_
_atom_type_symbol
_atom_type_description
_atom_type_scat_dispersion_real
_atom_type_scat_dispersion_imag
_atom_type_scat_source
C C 0.0033 0.0016 'International Tables Vol C Tables 4.2.6.8 and 6.1.1.4'
H H 0.0000 0.0000 'International Tables Vol C Tables 4.2.6.8 and 6.1.1.4'
O O 0.0106 0.0060 'International Tables Vol C Tables 4.2.6.8 and 6.1.1.4'
Cl Cl 0.1484 0.1585 'International Tables Vol C Tables 4.2.6.8 and 6.1.1.4'
Sn Sn -0.6537 1.4246 'International Tables Vol C Tables 4.2.6.8 and 6.1.1.4'

loop_
_geom_angle_atom_site_label_1
_geom_angle_atom_site_label_2
_geom_angle_atom_site_label_3
_geom_angle
C2 Sn1 C1 178.92(8)
C2 Sn1 O2W 89.73(6)
C1 Sn1 O2W 89.95(7)
C2 Sn1 O1W 88.93(7)
C1 Sn1 O1W 91.35(7)
O2W Sn1 O1W 177.35(6)
C2 Sn1 Cl1 91.02(5)
C1 Sn1 Cl1 87.95(6)
O2W Sn1 Cl1 89.17(4)
O1W Sn1 Cl1 88.56(5)
C2 Sn1 Cl2 90.95(5)
C1 Sn1 Cl2 90.08(6)
O2W Sn1 Cl2 91.10(4)
O1W Sn1 Cl2 91.20(5)
Cl1 Sn1 Cl2 178.012(18)
C8 Sn2 C9 175.34(8)
C8 Sn2 O3W 94.46(7)
C9 Sn2 O3W 90.19(7)
C8 Sn2 O4W 87.91(7)
C9 Sn2 O4W 87.45(7)
O3W Sn2 O4W 177.39(5)
C8 Sn2 Cl3 88.51(6)
C9 Sn2 Cl3 91.39(5)
O3W Sn2 Cl3 87.29(4)
O4W Sn2 Cl3 93.89(4)
C8 Sn2 Cl4 90.38(6)
C9 Sn2 Cl4 90.27(5)
O3W Sn2 Cl4 85.95(4)
O4W Sn2 Cl4 92.93(4)
Cl3 Sn2 Cl4 173.042(18)
C15 O1 C24 114.49(18)
C16 O2 C17 114.33(18)
C19 O3 C18 113.14(19)
C20 O4 C21 115.69(19)
C23 O5 C22 113.15(19)
C25 O6 C34 114.93(16)
C26 O7 C27 113.27(17)
C28 O8 C29 114.58(17)
C30 O9 C31 114.45(17)
C32 O10 C33 113.18(17)
Sn1 O1W H11 122(2)
Sn1 O1W H12 126(2)
H11 O1W H12 109.6(16)
Sn1 O2W H21 120.2(16)
Sn1 O2W H22 124.8(16)
H21 O2W H22 110.0(15)
Sn2 O3W H31 121.8(18)
Sn2 O3W H32 125.0(18)
H31 O3W H32 109.5(15)
Sn2 O4W H41 129.7(16)
Sn2 O4W H42 117.5(17)
H41 O4W H42 107.9(15)
Sn1 C1 H1A 109.5
Sn1 C1 H1B 109.5
H1A C1 H1B 109.5
Sn1 C1 H1C 109.5
H1A C1 H1C 109.5
H1B C1 H1C 109.5
C3 C2 C7 119.1(2)
C3 C2 Sn1 121.43(15)
C7 C2 Sn1 119.47(15)
C2 C3 C4 120.4(2)
C2 C3 H3 119.8
C4 C3 H3 119.8
C5 C4 C3 119.8(2)
C5 C4 H4 120.1
C3 C4 H4 120.1
C6 C5 C4 120.2(2)
C6 C5 H5 119.9
C4 C5 H5 119.9
C5 C6 C7 120.1(2)
C5 C6 H6 120.0
C7 C6 H6 120.0
C6 C7 C2 120.4(2)
C6 C7 H7 119.8
C2 C7 H7 119.8
Sn2 C8 H8A 109.5
Sn2 C8 H8B 109.5
H8A C8 H8B 109.5
Sn2 C8 H8C 109.5
H8A C8 H8C 109.5
H8B C8 H8C 109.5
C14 C9 C10 119.1(2)
C14 C9 Sn2 121.54(15)
C10 C9 Sn2 119.39(15)
C11 C10 C9 120.4(2)
C11 C10 H10 119.8
C9 C10 H10 119.8
C10 C11 C12 120.0(2)
C10 C11 H11A 120.0
C12 C11 H11A 120.0
C13 C12 C11 119.7(2)
C13 C12 H12A 120.1
C11 C12 H12A 120.1
C14 C13 C12 120.2(2)
C14 C13 H13 119.9
C12 C13 H13 119.9
C13 C14 C9 120.6(2)
C13 C14 H14 119.7
C9 C14 H14 119.7
O1 C15 C16 108.00(19)
O1 C15 H15A 110.1
C16 C15 H15A 110.1
O1 C15 H15B 110.1
C16 C15 H15B 110.1
H15A C15 H15B 108.4
O2 C16 C15 108.16(19)
O2 C16 H16A 110.1
C15 C16 H16A 110.1
O2 C16 H16B 110.1
C15 C16 H16B 110.1
H16A C16 H16B 108.4
O2 C17 C18 107.84(19)
O2 C17 H17A 110.1
C18 C17 H17A 110.1
O2 C17 H17B 110.1
C18 C17 H17B 110.1
H17A C17 H17B 108.5
O3 C18 C17 108.82(19)
O3 C18 H18A 109.9
C17 C18 H18A 109.9
O3 C18 H18B 109.9
C17 C18 H18B 109.9
H18A C18 H18B 108.3
O3 C19 C20 107.94(19)
O3 C19 H19A 110.1
C20 C19 H19A 110.1
O3 C19 H19B 110.1
C20 C19 H19B 110.1
H19A C19 H19B 108.4
O4 C20 C19 108.1(2)
O4 C20 H20A 110.1
C19 C20 H20A 110.1
O4 C20 H20B 110.1
C19 C20 H20B 110.1
H20A C20 H20B 108.4
O4 C21 C22 107.80(19)
O4 C21 H21A 110.1
C22 C21 H21A 110.1
O4 C21 H21B 110.1
C22 C21 H21B 110.1
H21A C21 H21B 108.5
O5 C22 C21 108.3(2)
O5 C22 H22A 110.0
C21 C22 H22A 110.0
O5 C22 H22B 110.0
C21 C22 H22B 110.0
H22A C22 H22B 108.4
O5 C23 C24 107.61(19)
O5 C23 H23A 110.2
C24 C23 H23A 110.2
O5 C23 H23B 110.2
C24 C23 H23B 110.2
H23A C23 H23B 108.5
O1 C24 C23 111.95(18)
O1 C24 H24A 109.2
C23 C24 H24A 109.2
O1 C24 H24B 109.2
C23 C24 H24B 109.2
H24A C24 H24B 107.9
O6 C25 C26 107.04(17)
O6 C25 H25A 110.3
C26 C25 H25A 110.3
O6 C25 H25B 110.3
C26 C25 H25B 110.3
H25A C25 H25B 108.6
O7 C26 C25 107.88(17)
O7 C26 H26A 110.1
C25 C26 H26A 110.1
O7 C26 H26B 110.1
C25 C26 H26B 110.1
H26A C26 H26B 108.4
O7 C27 C28 108.73(18)
O7 C27 H27A 109.9
C28 C27 H27A 109.9
O7 C27 H27B 109.9
C28 C27 H27B 109.9
H27A C27 H27B 108.3
O8 C28 C27 108.10(18)
O8 C28 H28A 110.1
C27 C28 H28A 110.1
O8 C28 H28B 110.1
C27 C28 H28B 110.1
H28A C28 H28B 108.4
O8 C29 C30 108.63(18)
O8 C29 H29A 110.0
C30 C29 H29A 110.0
O8 C29 H29B 110.0
C30 C29 H29B 110.0
H29A C29 H29B 108.3
O9 C30 C29 107.13(19)
O9 C30 H30A 110.3
C29 C30 H30A 110.3
O9 C30 H30B 110.3
C29 C30 H30B 110.3
H30A C30 H30B 108.5
O9 C31 C32 112.95(18)
O9 C31 H31A 109.0
C32 C31 H31A 109.0
O9 C31 H31B 109.0
C32 C31 H31B 109.0
H31A C31 H31B 107.8
O10 C32 C31 107.87(17)
O10 C32 H32A 110.1
C31 C32 H32A 110.1
O10 C32 H32B 110.1
C31 C32 H32B 110.1
H32A C32 H32B 108.4
O10 C33 C34 108.52(17)
O10 C33 H33A 110.0
C34 C33 H33A 110.0
O10 C33 H33B 110.0
C34 C33 H33B 110.0
H33A C33 H33B 108.4
O6 C34 C33 107.53(17)
O6 C34 H34A 110.2
C33 C34 H34A 110.2
O6 C34 H34B 110.2
C33 C34 H34B 110.2
H34A C34 H34B 108.5

loop_
_geom_bond_atom_site_label_1
_geom_bond_atom_site_label_2
_geom_bond_distance
Sn1 C2 2.118(2)
Sn1 C1 2.120(2)
Sn1 O2W 2.2377(15)
Sn1 O1W 2.2416(16)
Sn1 Cl1 2.5495(5)
Sn1 Cl2 2.5509(5)
Sn2 C8 2.109(2)
Sn2 C9 2.127(2)
Sn2 O3W 2.2174(15)
Sn2 O4W 2.2730(15)
Sn2 Cl3 2.5435(5)
Sn2 Cl4 2.5521(5)
O1 C15 1.424(3)
O1 C24 1.438(3)
O2 C16 1.428(3)
O2 C17 1.438(3)
O3 C19 1.431(3)
O3 C18 1.429(3)
O4 C20 1.419(3)
O4 C21 1.428(3)
O5 C23 1.412(3)
O5 C22 1.426(3)
O6 C25 1.428(3)
O6 C34 1.429(2)
O7 C26 1.425(3)
O7 C27 1.425(3)
O8 C28 1.423(3)
O8 C29 1.427(3)
O9 C30 1.419(3)
O9 C31 1.425(3)
O10 C32 1.426(3)
O10 C33 1.434(3)
O1W H11 0.833(10)
O1W H12 0.839(10)
O2W H21 0.831(9)
O2W H22 0.836(9)
O3W H31 0.837(9)
O3W H32 0.839(9)
O4W H41 0.839(9)
O4W H42 0.843(9)
C1 H1A 0.9800
C1 H1B 0.9800
C1 H1C 0.9800
C2 C3 1.392(3)
C2 C7 1.395(3)
C3 C4 1.391(3)
C3 H3 0.9500
C4 C5 1.385(3)
C4 H4 0.9500
C5 C6 1.384(3)
C5 H5 0.9500
C6 C7 1.387(3)
C6 H6 0.9500
C7 H7 0.9500
C8 H8A 0.9800
C8 H8B 0.9800
C8 H8C 0.9800
C9 C14 1.389(3)
C9 C10 1.397(3)
C10 C11 1.389(3)
C10 H10 0.9500
C11 C12 1.390(3)
C11 H11A 0.9500
C12 C13 1.387(3)
C12 H12A 0.9500
C13 C14 1.388(3)
C13 H13 0.9500
C14 H14 0.9500
C15 C16 1.502(4)
C15 H15A 0.9900
C15 H15B 0.9900
C16 H16A 0.9900
C16 H16B 0.9900
C17 C18 1.497(4)
C17 H17A 0.9900
C17 H17B 0.9900
C18 H18A 0.9900
C18 H18B 0.9900
C19 C20 1.499(4)
C19 H19A 0.9900
C19 H19B 0.9900
C20 H20A 0.9900
C20 H20B 0.9900
C21 C22 1.498(4)
C21 H21A 0.9900
C21 H21B 0.9900
C22 H22A 0.9900
C22 H22B 0.9900
C23 C24 1.495(3)
C23 H23A 0.9900
C23 H23B 0.9900
C24 H24A 0.9900
C24 H24B 0.9900
C25 C26 1.505(3)
C25 H25A 0.9900
C25 H25B 0.9900
C26 H26A 0.9900
C26 H26B 0.9900
C27 C28 1.501(3)
C27 H27A 0.9900
C27 H27B 0.9900
C28 H28A 0.9900
C28 H28B 0.9900
C29 C30 1.505(3)
C29 H29A 0.9900
C29 H29B 0.9900
C30 H30A 0.9900
C30 H30B 0.9900
C31 C32 1.501(3)
C31 H31A 0.9900
C31 H31B 0.9900
C32 H32A 0.9900
C32 H32B 0.9900
C33 C34 1.504(3)
C33 H33A 0.9900
C33 H33B 0.9900
C34 H34A 0.9900
C34 H34B 0.9900

loop_
_geom_hbond_atom_site_label_D
_geom_hbond_atom_site_label_H
_geom_hbond_atom_site_label_A
_geom_hbond_site_symmetry_A
_geom_hbond_distance_DH
_geom_hbond_distance_HA
_geom_hbond_distance_DA
_geom_hbond_angle_DHA
O1W H11 O1 . 0.830(10) 2.02(2) 2.802(2) 156(3)
O1W H12 O3 . 0.840(10) 1.930(10) 2.758(2) 171(3)
O2W H21 O6 . 0.830(10) 1.870(10) 2.696(2) 174(2)
O2W H22 O8 . 0.840(10) 1.850(10) 2.678(2) 170(2)
O3W H31 O7 . 0.840(10) 1.930(10) 2.738(2) 163(3)
O3W H32 O10 . 0.840(10) 1.930(10) 2.758(2) 168(3)
O4W H41 O2 1_454 0.840(10) 1.870(10) 2.710(2) 174(2)
O4W H42 O4 1_454 0.840(10) 1.860(10) 2.700(2) 179(2)

loop_
_geom_torsion_atom_site_label_1
_geom_torsion_atom_site_label_2
_geom_torsion_atom_site_label_3
_geom_torsion_atom_site_label_4
_geom_torsion
O2W Sn1 C2 C3 47.21(16)
O1W Sn1 C2 C3 -135.08(16)
Cl1 Sn1 C2 C3 136.38(15)
Cl2 Sn1 C2 C3 -43.89(15)
O2W Sn1 C2 C7 -132.65(15)
O1W Sn1 C2 C7 45.07(15)
Cl1 Sn1 C2 C7 -43.48(15)
Cl2 Sn1 C2 C7 136.25(15)
C7 C2 C3 C4 1.9(3)
Sn1 C2 C3 C4 -177.93(15)
C2 C3 C4 C5 -2.4(3)
C3 C4 C5 C6 0.7(3)
C4 C5 C6 C7 1.5(3)
C5 C6 C7 C2 -2.0(3)
C3 C2 C7 C6 0.2(3)
Sn1 C2 C7 C6 -179.89(15)
O3W Sn2 C9 C14 132.02(16)
O4W Sn2 C9 C14 -46.85(16)
Cl3 Sn2 C9 C14 -140.69(15)
Cl4 Sn2 C9 C14 46.07(16)
O3W Sn2 C9 C10 -46.41(16)
O4W Sn2 C9 C10 134.72(16)
Cl3 Sn2 C9 C10 40.88(15)
Cl4 Sn2 C9 C10 -132.36(15)
C14 C9 C10 C11 -0.8(3)
Sn2 C9 C10 C11 177.71(15)
C9 C10 C11 C12 2.0(3)
C10 C11 C12 C13 -0.8(3)
C11 C12 C13 C14 -1.5(3)
C12 C13 C14 C9 2.7(3)
C10 C9 C14 C13 -1.6(3)
Sn2 C9 C14 C13 179.99(15)
C24 O1 C15 C16 170.03(18)
C17 O2 C16 C15 162.70(18)
O1 C15 C16 O2 -70.0(2)
C16 O2 C17 C18 -177.70(19)
C19 O3 C18 C17 -166.6(2)
O2 C17 C18 O3 63.0(2)
C18 O3 C19 C20 163.1(2)
C21 O4 C20 C19 168.37(18)
O3 C19 C20 O4 -65.0(2)
C20 O4 C21 C22 -165.08(19)
C23 O5 C22 C21 -164.31(18)
O4 C21 C22 O5 67.1(2)
C22 O5 C23 C24 -171.88(18)
C15 O1 C24 C23 -86.3(2)
O5 C23 C24 O1 -59.4(2)
C34 O6 C25 C26 -166.02(17)
C27 O7 C26 C25 -168.96(18)
O6 C25 C26 O7 62.8(2)
C26 O7 C27 C28 166.69(18)
C29 O8 C28 C27 178.94(18)
O7 C27 C28 O8 -61.8(2)
C28 O8 C29 C30 -157.78(18)
C31 O9 C30 C29 -170.11(17)
O8 C29 C30 O9 70.7(2)
C30 O9 C31 C32 83.9(2)
C33 O10 C32 C31 173.00(17)
O9 C31 C32 O10 61.4(2)
C32 O10 C33 C34 162.44(17)
C25 O6 C34 C33 165.49(17)
O10 C33 C34 O6 -67.5(2)
